data_4072944
loop_
_publ_author_name
'Bao, Ming'
'Hayashi, Teruyuki'
'Shimada, Shigeru'

_publ_section_title
;
 Cationic Organobismuth Complex with
 5,6,7,12-Tetrahydrodibenz[c,f][1,5]azabismocine Framework and Its
 Coordination Complexes with Neutral Molecules
;
_journal_issue 7
_journal_name_full Organometallics
_journal_page_first 1816
_journal_paper_doi 10.1021/om0611453
_journal_volume 26
_journal_year 2007
_chemical_formula_moiety 'C18H21BiN 1+, C24BF20 1-, CH2Cl2'
_chemical_formula_sum 'C43 H23 B Bi Cl2 F20 N'
_chemical_formula_weight 1224.33
_space_group_IT_number 61
_symmetry_cell_setting orthorhombic
_symmetry_Int_Tables_number 61
_symmetry_space_group_name_Hall '-P 2ac 2ab'
_symmetry_space_group_name_H-M 'P b c a'
_atom_sites_solution_hydrogens geom
_atom_sites_solution_primary heavy
_atom_sites_solution_secondary difmap
_audit_creation_date 2006-06-23
_audit_creation_method 'by CrystalStructure 3.7.0'
_cell_angle_alpha 90.0000
_cell_angle_beta 90.0000
_cell_angle_gamma 90.0000
_cell_formula_units_Z 8
_cell_length_a 21.3142(10)
_cell_length_b 15.8821(8)
_cell_length_c 24.2633(12)
_cell_measurement_reflns_used 9955
_cell_measurement_temperature 153(2)
_cell_measurement_theta_max 25.8
_cell_measurement_theta_min 2.3
_cell_volume 8213.5(7)
_computing_cell_refinement 'Bruker SMART'
_computing_data_collection 'Bruker SMART'
_computing_data_reduction CrystalStructure
_computing_publication_material 'CrystalStructure 3.7.0'
_computing_structure_refinement 'SHELXL-97 (Sheldrick, 1997)'
_computing_structure_solution 'DIRDIF99 (PATTY)'
_diffrn_ambient_temperature 153(2)
_diffrn_detector_area_resol_mean '8.366 [pixels/mm]'
_diffrn_measured_fraction_theta_full 0.989
_diffrn_measured_fraction_theta_max 0.956
_diffrn_measurement_device_type 'CCD area detector'
_diffrn_measurement_method 'phi and omega scans'
_diffrn_radiation_monochromator graphite
_diffrn_radiation_source 'fine-focus sealed tube'
_diffrn_radiation_type 'Mo K\a'
_diffrn_radiation_wavelength 0.71069
_diffrn_reflns_av_R_equivalents 0.045
_diffrn_reflns_limit_h_max 26
_diffrn_reflns_limit_h_min -27
_diffrn_reflns_limit_k_max 20
_diffrn_reflns_limit_k_min -21
_diffrn_reflns_limit_l_max 31
_diffrn_reflns_limit_l_min -27
_diffrn_reflns_number 48919
_diffrn_reflns_theta_full 27.50
_diffrn_reflns_theta_max 28.28
_exptl_absorpt_coefficient_mu 4.543
_exptl_absorpt_correction_T_max 0.633
_exptl_absorpt_correction_T_min 0.508
_exptl_absorpt_correction_type empirical
_exptl_absorpt_process_details
;
SADABS; Sheldrick 1996
;
_exptl_crystal_colour colorless
_exptl_crystal_density_diffrn 1.980
_exptl_crystal_density_method 'not measured'
_exptl_crystal_description prismatic
_exptl_crystal_F_000 4720.00
_exptl_crystal_size_max 0.16
_exptl_crystal_size_mid 0.13
_exptl_crystal_size_min 0.10
_refine_diff_density_max 2.08
_refine_diff_density_min -1.92
_refine_ls_extinction_method none
_refine_ls_goodness_of_fit_ref 1.067
_refine_ls_hydrogen_treatment constr
_refine_ls_number_parameters 614
_refine_ls_number_reflns 9340
_refine_ls_R_factor_gt 0.0430
_refine_ls_shift/su_max 0.0020
_refine_ls_structure_factor_coef Fsqd
_refine_ls_weighting_details 'w = 1/[\s^2^(Fo^2^)+(0.0000P)^2^+0.0000P] where P=(Fo^2^+2Fc^2^)/3'
_refine_ls_weighting_scheme calc
_refine_ls_wR_factor_ref 0.1129
_reflns_number_gt 7378
_reflns_number_total 9758
_reflns_threshold_expression F^2^>2.0\s(F^2^)
_cod_data_source_file om0611453si20061219_122031.cif
_cod_data_source_block Bi-CH2Cl2
_cod_original_formula_sum 'C43 H23 B Bi Cl2 F20 N '
_cod_database_code 4072944

loop_
_symmetry_equiv_pos_site_id
_symmetry_equiv_pos_as_xyz
1 +X,+Y,+Z
2 1/2-X,1/2+Y,+Z
3 +X,1/2-Y,1/2+Z
4 1/2-X,-Y,1/2+Z
5 -X,-Y,-Z
6 1/2+X,1/2-Y,-Z
7 -X,1/2+Y,1/2-Z
8 1/2+X,+Y,1/2-Z

loop_
_atom_site_label
_atom_site_type_symbol
_atom_site_fract_x
_atom_site_fract_y
_atom_site_fract_z
_atom_site_U_iso_or_equiv
_atom_site_adp_type
_atom_site_occupancy
_atom_site_symmetry_multiplicity
_atom_site_calc_flag
_atom_site_refinement_flags
Bi(1) Bi 0.234620(10) 0.369210(10) 0.553360(10) 0.02434(6) Uani 1.00 1 d .
Cl(1) Cl 0.24274(12) 0.28905(17) 0.43015(12) 0.0740(7) Uani 1.00 1 d .
Cl(2) Cl 0.32693(12) 0.20659(18) 0.50572(12) 0.0758(7) Uani 1.00 1 d .
F(1) F 0.42472(17) 0.4254(2) 0.59848(13) 0.0295(8) Uani 1.00 1 d .
F(2) F 0.3941(2) 0.4369(2) 0.49210(16) 0.0428(10) Uani 1.00 1 d .
F(3) F 0.4434(2) 0.3276(2) 0.41703(14) 0.0432(10) Uani 1.00 1 d .
F(4) F 0.52459(18) 0.2067(2) 0.45141(13) 0.0329(8) Uani 1.00 1 d .
F(5) F 0.55663(17) 0.1932(2) 0.55599(14) 0.0316(8) Uani 1.00 1 d .
F(6) F 0.51804(16) 0.3361(2) 0.76668(13) 0.0279(7) Uani 1.00 1 d .
F(7) F 0.4266(2) 0.3236(2) 0.84164(14) 0.0394(9) Uani 1.00 1 d .
F(8) F 0.3068(2) 0.2858(2) 0.80966(17) 0.0443(10) Uani 1.00 1 d .
F(9) F 0.28272(17) 0.2544(2) 0.70140(18) 0.0386(9) Uani 1.00 1 d .
F(10) F 0.37119(16) 0.2678(2) 0.62666(14) 0.0304(8) Uani 1.00 1 d .
F(11) F 0.62985(18) 0.3391(2) 0.59814(17) 0.0378(9) Uani 1.00 1 d .
F(12) F 0.6988(2) 0.4782(3) 0.5994(2) 0.0590(13) Uani 1.00 1 d .
F(13) F 0.6591(2) 0.6179(2) 0.6551(2) 0.0576(13) Uani 1.00 1 d .
F(14) F 0.5468(2) 0.6146(2) 0.70727(18) 0.0460(10) Uani 1.00 1 d .
F(15) F 0.47644(18) 0.4780(2) 0.70632(14) 0.0305(8) Uani 1.00 1 d .
F(16) F 0.46671(14) 0.1406(2) 0.63792(13) 0.0256(7) Uani 1.00 1 d .
F(17) F 0.51997(17) -0.0018(2) 0.67093(14) 0.0290(8) Uani 1.00 1 d .
F(18) F 0.63565(19) 0.0001(2) 0.71907(16) 0.0361(9) Uani 1.00 1 d .
F(19) F 0.69432(18) 0.1501(2) 0.73637(17) 0.0384(9) Uani 1.00 1 d .
F(20) F 0.64089(17) 0.2930(2) 0.70782(14) 0.0309(8) Uani 1.00 1 d .
N(1) N 0.1715(2) 0.4255(2) 0.62576(19) 0.0203(9) Uani 1.00 1 d .
C(1) C 0.1655(2) 0.4444(3) 0.5063(2) 0.0232(12) Uani 1.00 1 d .
C(2) C 0.1709(3) 0.4671(4) 0.4509(2) 0.0317(14) Uani 1.00 1 d .
C(3) C 0.1271(3) 0.5205(4) 0.4273(2) 0.0393(16) Uani 1.00 1 d .
C(4) C 0.0788(3) 0.5523(4) 0.4592(2) 0.0411(17) Uani 1.00 1 d .
C(5) C 0.0744(3) 0.5319(4) 0.5150(2) 0.0352(15) Uani 1.00 1 d .
C(6) C 0.1177(2) 0.4770(4) 0.5388(2) 0.0252(12) Uani 1.00 1 d .
C(7) C 0.1110(2) 0.4509(3) 0.5986(2) 0.0231(12) Uani 1.00 1 d .
C(8) C 0.1573(2) 0.3513(3) 0.6623(2) 0.0242(12) Uani 1.00 1 d .
C(9) C 0.1447(2) 0.2729(3) 0.6291(2) 0.0242(12) Uani 1.00 1 d .
C(10) C 0.1067(2) 0.2096(4) 0.6499(2) 0.0296(13) Uani 1.00 1 d .
C(11) C 0.0969(3) 0.1368(4) 0.6203(2) 0.0343(15) Uani 1.00 1 d .
C(12) C 0.1235(3) 0.1273(4) 0.5689(3) 0.0357(15) Uani 1.00 1 d .
C(13) C 0.1612(2) 0.1900(4) 0.5467(2) 0.0297(13) Uani 1.00 1 d .
C(14) C 0.1720(2) 0.2627(3) 0.5774(2) 0.0233(12) Uani 1.00 1 d .
C(15) C 0.2032(2) 0.4982(3) 0.6572(2) 0.0263(12) Uani 1.00 1 d .
C(16) C 0.2097(3) 0.5726(4) 0.6189(2) 0.0335(14) Uani 1.00 1 d .
C(17) C 0.1649(3) 0.5230(4) 0.7074(2) 0.0380(16) Uani 1.00 1 d .
C(18) C 0.2688(3) 0.4704(4) 0.6755(3) 0.0385(16) Uani 1.00 1 d .
C(19) C 0.2993(4) 0.2121(6) 0.4397(4) 0.063(2) Uani 1.00 1 d .
C(20) C 0.4911(2) 0.3079(3) 0.5843(2) 0.0201(11) Uani 1.00 1 d .
C(21) C 0.4509(2) 0.3690(3) 0.5636(2) 0.0240(12) Uani 1.00 1 d .
C(22) C 0.4346(2) 0.3770(3) 0.5087(2) 0.0277(13) Uani 1.00 1 d .
C(23) C 0.4597(3) 0.3221(4) 0.4702(2) 0.0285(13) Uani 1.00 1 d .
C(24) C 0.5003(2) 0.2611(3) 0.4881(2) 0.0248(12) Uani 1.00 1 d .
C(25) C 0.5153(2) 0.2549(3) 0.5437(2) 0.0224(11) Uani 1.00 1 d .
C(26) C 0.4500(2) 0.3058(3) 0.6925(2) 0.0195(11) Uani 1.00 1 d .
C(27) C 0.4592(2) 0.3174(3) 0.7484(2) 0.0212(11) Uani 1.00 1 d .
C(28) C 0.4133(3) 0.3105(3) 0.7884(2) 0.0268(13) Uani 1.00 1 d .
C(29) C 0.3531(3) 0.2905(3) 0.7722(2) 0.0309(14) Uani 1.00 1 d .
C(30) C 0.3413(2) 0.2762(3) 0.7178(2) 0.0272(13) Uani 1.00 1 d .
C(31) C 0.3889(2) 0.2836(3) 0.6791(2) 0.0246(12) Uani 1.00 1 d .
C(32) C 0.5507(2) 0.3982(3) 0.6547(2) 0.0223(11) Uani 1.00 1 d .
C(33) C 0.6076(2) 0.4056(4) 0.6267(2) 0.0283(13) Uani 1.00 1 d .
C(34) C 0.6441(3) 0.4771(4) 0.6262(2) 0.0370(16) Uani 1.00 1 d .
C(35) C 0.6241(3) 0.5477(4) 0.6539(3) 0.0396(17) Uani 1.00 1 d .
C(36) C 0.5674(3) 0.5457(4) 0.6810(2) 0.0315(14) Uani 1.00 1 d .
C(37) C 0.5323(2) 0.4728(3) 0.6800(2) 0.0259(12) Uani 1.00 1 d .
C(38) C 0.5510(2) 0.2250(3) 0.6690(2) 0.0197(11) Uani 1.00 1 d .
C(39) C 0.5237(2) 0.1468(3) 0.6630(2) 0.0208(11) Uani 1.00 1 d .
C(40) C 0.5498(2) 0.0719(3) 0.6795(2) 0.0230(12) Uani 1.00 1 d .
C(41) C 0.6084(2) 0.0726(3) 0.7037(2) 0.0250(12) Uani 1.00 1 d .
C(42) C 0.6376(2) 0.1484(4) 0.7119(2) 0.0258(12) Uani 1.00 1 d .
C(43) C 0.6086(2) 0.2215(3) 0.6955(2) 0.0225(11) Uani 1.00 1 d .
B(1) B 0.5111(2) 0.3097(4) 0.6502(2) 0.0195(12) Uani 1.00 1 d .
H(1) H 0.2046 0.4460 0.4294 0.038 Uiso 1.00 1 c R
H(2) H 0.1301 0.5351 0.3895 0.047 Uiso 1.00 1 c R
H(3) H 0.0484 0.5884 0.4430 0.049 Uiso 1.00 1 c R
H(4) H 0.0418 0.5555 0.5368 0.042 Uiso 1.00 1 c R
H(5) H 0.0925 0.4984 0.6195 0.028 Uiso 1.00 1 c R
H(6) H 0.0812 0.4032 0.6007 0.028 Uiso 1.00 1 c R
H(7) H 0.1203 0.3642 0.6853 0.029 Uiso 1.00 1 c R
H(8) H 0.1934 0.3411 0.6871 0.029 Uiso 1.00 1 c R
H(9) H 0.0873 0.2165 0.6849 0.036 Uiso 1.00 1 c R
H(10) H 0.0717 0.0931 0.6353 0.041 Uiso 1.00 1 c R
H(11) H 0.1161 0.0772 0.5484 0.043 Uiso 1.00 1 c R
H(12) H 0.1792 0.1835 0.5111 0.036 Uiso 1.00 1 c R
H(13) H 0.2318 0.5551 0.5854 0.040 Uiso 1.00 1 c R
H(14) H 0.2337 0.6172 0.6373 0.040 Uiso 1.00 1 c R
H(15) H 0.1680 0.5938 0.6092 0.040 Uiso 1.00 1 c R
H(16) H 0.1886 0.5638 0.7295 0.046 Uiso 1.00 1 c R
H(17) H 0.1562 0.4729 0.7297 0.046 Uiso 1.00 1 c R
H(18) H 0.1253 0.5484 0.6955 0.046 Uiso 1.00 1 c R
H(19) H 0.2904 0.5178 0.6932 0.046 Uiso 1.00 1 c R
H(20) H 0.2930 0.4520 0.6433 0.046 Uiso 1.00 1 c R
H(21) H 0.2652 0.4237 0.7017 0.046 Uiso 1.00 1 c R
H(22) H 0.2813 0.1568 0.4295 0.076 Uiso 1.00 1 c R
H(23) H 0.3349 0.2234 0.4146 0.076 Uiso 1.00 1 c R

loop_
_atom_site_aniso_label
_atom_site_aniso_U_11
_atom_site_aniso_U_22
_atom_site_aniso_U_33
_atom_site_aniso_U_12
_atom_site_aniso_U_13
_atom_site_aniso_U_23
Bi(1) 0.02001(11) 0.02700(12) 0.02602(12) -0.00169(9) 0.00392(9) -0.00042(9)
Cl(1) 0.0763(16) 0.0587(14) 0.0868(18) 0.0101(12) 0.0122(14) -0.0031(13)
Cl(2) 0.0756(17) 0.0789(17) 0.0729(16) 0.0168(14) 0.0101(13) -0.0055(13)
F(1) 0.040(2) 0.0241(18) 0.0245(18) 0.0133(15) -0.0013(15) -0.0041(14)
F(2) 0.061(2) 0.038(2) 0.030(2) 0.023(2) -0.0102(19) 0.0022(17)
F(3) 0.063(2) 0.045(2) 0.0212(19) 0.008(2) -0.0076(18) -0.0009(17)
F(4) 0.043(2) 0.033(2) 0.0222(18) 0.0014(16) 0.0099(16) -0.0071(15)
F(5) 0.036(2) 0.0313(19) 0.0270(18) 0.0136(16) 0.0034(16) -0.0003(15)
F(6) 0.0307(19) 0.0304(19) 0.0226(17) 0.0000(15) -0.0055(14) -0.0027(14)
F(7) 0.062(2) 0.038(2) 0.0184(18) 0.003(2) 0.0083(17) -0.0012(16)
F(8) 0.047(2) 0.044(2) 0.042(2) 0.0032(19) 0.0279(19) 0.0036(19)
F(9) 0.0232(17) 0.036(2) 0.057(2) -0.0006(16) 0.0044(17) -0.0020(19)
F(10) 0.0282(18) 0.036(2) 0.0266(18) -0.0032(16) -0.0050(15) -0.0020(15)
F(11) 0.033(2) 0.041(2) 0.040(2) -0.0000(17) 0.0134(17) -0.0019(18)
F(12) 0.039(2) 0.064(3) 0.075(3) -0.017(2) 0.017(2) 0.012(2)
F(13) 0.063(3) 0.038(2) 0.072(3) -0.031(2) -0.012(2) 0.011(2)
F(14) 0.071(3) 0.0185(19) 0.048(2) -0.0084(19) -0.011(2) -0.0045(17)
F(15) 0.041(2) 0.0217(18) 0.0284(19) 0.0027(15) 0.0034(16) -0.0039(14)
F(16) 0.0229(16) 0.0213(17) 0.0326(19) 0.0012(13) -0.0072(14) -0.0010(14)
F(17) 0.036(2) 0.0163(16) 0.034(2) -0.0031(14) -0.0070(16) 0.0021(14)
F(18) 0.043(2) 0.0219(19) 0.043(2) 0.0093(16) -0.0155(18) 0.0041(16)
F(19) 0.032(2) 0.034(2) 0.049(2) 0.0014(16) -0.0197(18) 0.0003(17)
F(20) 0.0309(19) 0.0225(18) 0.039(2) -0.0061(15) -0.0120(16) -0.0015(15)
N(1) 0.021(2) 0.022(2) 0.018(2) -0.0008(19) -0.0015(18) -0.0013(18)
C(1) 0.022(2) 0.025(3) 0.023(2) -0.005(2) 0.000(2) 0.002(2)
C(2) 0.040(3) 0.031(3) 0.025(3) -0.010(2) 0.004(2) -0.003(2)
C(3) 0.056(4) 0.038(4) 0.024(3) -0.010(3) -0.009(3) 0.004(2)
C(4) 0.053(4) 0.037(4) 0.033(3) 0.004(3) -0.017(3) 0.003(3)
C(5) 0.033(3) 0.040(3) 0.033(3) 0.007(2) -0.005(2) -0.003(2)
C(6) 0.026(2) 0.028(3) 0.022(2) -0.006(2) -0.005(2) 0.001(2)
C(7) 0.021(2) 0.026(3) 0.023(2) -0.002(2) -0.000(2) -0.002(2)
C(8) 0.030(3) 0.024(3) 0.019(2) 0.001(2) 0.001(2) -0.001(2)
C(9) 0.024(2) 0.026(3) 0.023(3) 0.002(2) -0.002(2) 0.002(2)
C(10) 0.032(3) 0.028(3) 0.029(3) -0.001(2) 0.001(2) 0.006(2)
C(11) 0.034(3) 0.022(3) 0.047(4) -0.006(2) 0.000(3) 0.010(2)
C(12) 0.034(3) 0.024(3) 0.049(4) 0.001(2) -0.002(3) -0.009(2)
C(13) 0.030(3) 0.026(3) 0.032(3) 0.004(2) -0.000(2) -0.005(2)
C(14) 0.022(2) 0.023(3) 0.025(2) 0.002(2) -0.003(2) 0.000(2)
C(15) 0.029(3) 0.025(3) 0.025(3) -0.002(2) -0.003(2) -0.007(2)
C(16) 0.043(3) 0.022(3) 0.036(3) -0.005(2) -0.006(3) -0.005(2)
C(17) 0.048(4) 0.037(3) 0.029(3) 0.003(3) -0.004(3) -0.014(2)
C(18) 0.037(3) 0.033(3) 0.045(4) 0.000(3) -0.017(3) -0.011(3)
C(19) 0.057(5) 0.055(5) 0.076(6) 0.014(4) -0.005(4) -0.002(4)
C(20) 0.021(2) 0.016(2) 0.023(2) -0.001(2) 0.002(2) -0.001(2)
C(21) 0.030(3) 0.017(2) 0.025(3) 0.001(2) 0.001(2) -0.002(2)
C(22) 0.036(3) 0.021(3) 0.026(3) 0.006(2) -0.005(2) 0.003(2)
C(23) 0.039(3) 0.031(3) 0.016(2) -0.004(2) -0.003(2) 0.001(2)
C(24) 0.029(3) 0.026(3) 0.020(2) -0.002(2) 0.008(2) -0.005(2)
C(25) 0.024(2) 0.020(2) 0.023(3) 0.002(2) 0.000(2) 0.002(2)
C(26) 0.023(2) 0.014(2) 0.022(2) 0.002(2) 0.001(2) 0.000(2)
C(27) 0.026(2) 0.012(2) 0.025(2) 0.002(2) -0.001(2) -0.000(2)
C(28) 0.045(3) 0.017(2) 0.018(2) 0.004(2) 0.007(2) 0.004(2)
C(29) 0.036(3) 0.020(3) 0.037(3) 0.005(2) 0.017(2) 0.004(2)
C(30) 0.025(3) 0.021(3) 0.036(3) 0.002(2) 0.002(2) 0.002(2)
C(31) 0.029(3) 0.017(2) 0.028(3) 0.003(2) 0.002(2) 0.000(2)
C(32) 0.028(2) 0.020(2) 0.019(2) -0.002(2) -0.002(2) 0.003(2)
C(33) 0.030(3) 0.029(3) 0.026(3) -0.004(2) -0.001(2) 0.003(2)
C(34) 0.029(3) 0.044(4) 0.038(3) -0.014(3) 0.000(2) 0.013(3)
C(35) 0.047(4) 0.027(3) 0.045(4) -0.015(3) -0.015(3) 0.011(3)
C(36) 0.045(3) 0.023(3) 0.026(3) -0.006(2) -0.014(2) 0.003(2)
C(37) 0.034(3) 0.021(2) 0.023(2) -0.002(2) -0.005(2) 0.005(2)
C(38) 0.022(2) 0.021(2) 0.016(2) 0.000(2) 0.002(2) 0.001(2)
C(39) 0.021(2) 0.023(3) 0.018(2) 0.002(2) 0.000(2) -0.000(2)
C(40) 0.029(3) 0.019(2) 0.020(2) -0.004(2) -0.000(2) -0.002(2)
C(41) 0.031(3) 0.022(3) 0.022(3) 0.006(2) -0.006(2) 0.001(2)
C(42) 0.022(2) 0.032(3) 0.024(3) 0.002(2) -0.006(2) -0.004(2)
C(43) 0.025(2) 0.019(2) 0.024(2) -0.004(2) -0.001(2) -0.001(2)
B(1) 0.018(2) 0.020(3) 0.020(3) 0.001(2) 0.000(2) -0.000(2)

loop_
_atom_type_symbol
_atom_type_description
_atom_type_scat_dispersion_real
_atom_type_scat_dispersion_imag
_atom_type_scat_source
C C 0.003 0.002
;
International Tables for Crystallography
(1992, Vol. C, Tables 4.2.6.8 and 6.1.1.4)
;
H H 0.000 0.000
;
International Tables for Crystallography
(1992, Vol. C, Table 6.1.1.4)
;
N N 0.006 0.003
;
International Tables for Crystallography
(1992, Vol. C, Tables 4.2.6.8 and 6.1.1.4)
;
B B 0.001 0.001
;
International Tables for Crystallography
(1992, Vol. C, Tables 4.2.6.8 and 6.1.1.4)
;
Bi Bi -4.108 10.257
;
International Tables for Crystallography
(1992, Vol. C, Tables 4.2.6.8 and 6.1.1.4)
;
F F 0.017 0.010
;
International Tables for Crystallography
(1992, Vol. C, Tables 4.2.6.8 and 6.1.1.4)
;
Cl Cl 0.148 0.159
;
International Tables for Crystallography
(1992, Vol. C, Tables 4.2.6.8 and 6.1.1.4)
;

loop_
_geom_angle_atom_site_label_1
_geom_angle_atom_site_label_2
_geom_angle_atom_site_label_3
_geom_angle
N(1) Bi(1) C(1) 78.62(18)
N(1) Bi(1) C(14) 75.79(19)
C(1) Bi(1) C(14) 98.4(2)
Bi(1) N(1) C(7) 105.1(3)
Bi(1) N(1) C(8) 104.7(3)
Bi(1) N(1) C(15) 113.4(3)
C(7) N(1) C(8) 107.3(4)
C(7) N(1) C(15) 113.1(4)
C(8) N(1) C(15) 112.6(4)
Bi(1) C(1) C(2) 125.6(4)
Bi(1) C(1) C(6) 113.3(4)
C(2) C(1) C(6) 120.7(5)
C(1) C(2) C(3) 120.1(6)
C(2) C(3) C(4) 119.6(6)
C(3) C(4) C(5) 120.5(6)
C(4) C(5) C(6) 120.2(6)
C(1) C(6) C(5) 118.8(5)
C(1) C(6) C(7) 120.8(5)
C(5) C(6) C(7) 120.3(5)
N(1) C(7) C(6) 114.3(4)
N(1) C(8) C(9) 111.6(4)
C(8) C(9) C(10) 120.6(5)
C(8) C(9) C(14) 120.2(5)
C(10) C(9) C(14) 119.2(5)
C(9) C(10) C(11) 120.5(6)
C(10) C(11) C(12) 120.1(6)
C(11) C(12) C(13) 120.7(6)
C(12) C(13) C(14) 118.9(6)
Bi(1) C(14) C(9) 113.4(4)
Bi(1) C(14) C(13) 126.0(4)
C(9) C(14) C(13) 120.6(5)
N(1) C(15) C(16) 108.8(4)
N(1) C(15) C(17) 110.8(5)
N(1) C(15) C(18) 109.2(4)
C(16) C(15) C(17) 109.9(5)
C(16) C(15) C(18) 108.7(5)
C(17) C(15) C(18) 109.4(5)
Cl(1) C(19) Cl(2) 113.7(5)
C(21) C(20) C(25) 113.3(5)
C(21) C(20) B(1) 119.8(4)
C(25) C(20) B(1) 126.6(4)
F(1) C(21) C(20) 119.5(5)
F(1) C(21) C(22) 115.9(5)
C(20) C(21) C(22) 124.6(5)
F(2) C(22) C(21) 120.9(5)
F(2) C(22) C(23) 119.4(5)
C(21) C(22) C(23) 119.6(5)
F(3) C(23) C(22) 120.6(5)
F(3) C(23) C(24) 121.0(5)
C(22) C(23) C(24) 118.4(5)
F(4) C(24) C(23) 119.2(5)
F(4) C(24) C(25) 120.6(5)
C(23) C(24) C(25) 120.2(5)
F(5) C(25) C(20) 121.5(5)
F(5) C(25) C(24) 114.6(5)
C(20) C(25) C(24) 123.9(5)
C(27) C(26) C(31) 113.4(5)
C(27) C(26) B(1) 119.2(4)
C(31) C(26) B(1) 127.0(5)
F(6) C(27) C(26) 118.7(5)
F(6) C(27) C(28) 116.1(5)
C(26) C(27) C(28) 125.2(5)
F(7) C(28) C(27) 121.0(5)
F(7) C(28) C(29) 120.5(5)
C(27) C(28) C(29) 118.5(5)
F(8) C(29) C(28) 120.3(5)
F(8) C(29) C(30) 120.7(5)
C(28) C(29) C(30) 119.0(6)
F(9) C(30) C(29) 119.8(5)
F(9) C(30) C(31) 119.7(5)
C(29) C(30) C(31) 120.5(5)
F(10) C(31) C(26) 122.0(5)
F(10) C(31) C(30) 114.7(5)
C(26) C(31) C(30) 123.3(5)
C(33) C(32) C(37) 112.9(5)
C(33) C(32) B(1) 119.1(5)
C(37) C(32) B(1) 127.8(5)
F(11) C(33) C(32) 119.3(5)
F(11) C(33) C(34) 116.3(5)
C(32) C(33) C(34) 124.4(6)
F(12) C(34) C(33) 120.6(6)
F(12) C(34) C(35) 119.9(6)
C(33) C(34) C(35) 119.6(6)
F(13) C(35) C(34) 121.0(6)
F(13) C(35) C(36) 119.8(6)
C(34) C(35) C(36) 119.1(6)
F(14) C(36) C(35) 119.7(5)
F(14) C(36) C(37) 121.1(6)
C(35) C(36) C(37) 119.2(6)
F(15) C(37) C(32) 120.6(5)
F(15) C(37) C(36) 114.7(5)
C(32) C(37) C(36) 124.8(5)
C(39) C(38) C(43) 112.7(5)
C(39) C(38) B(1) 119.2(4)
C(43) C(38) B(1) 127.9(5)
F(16) C(39) C(38) 119.2(4)
F(16) C(39) C(40) 115.5(4)
C(38) C(39) C(40) 125.3(5)
F(17) C(40) C(39) 121.0(5)
F(17) C(40) C(41) 120.0(5)
C(39) C(40) C(41) 119.0(5)
F(18) C(41) C(40) 120.2(5)
F(18) C(41) C(42) 121.2(5)
C(40) C(41) C(42) 118.6(5)
F(19) C(42) C(41) 119.3(5)
F(19) C(42) C(43) 121.0(5)
C(41) C(42) C(43) 119.7(5)
F(20) C(43) C(38) 121.0(5)
F(20) C(43) C(42) 114.4(5)
C(38) C(43) C(42) 124.5(5)
C(20) B(1) C(26) 113.1(4)
C(20) B(1) C(32) 102.2(4)
C(20) B(1) C(38) 112.6(4)
C(26) B(1) C(32) 113.2(4)
C(26) B(1) C(38) 101.7(4)
C(32) B(1) C(38) 114.5(4)
C(1) C(2) H(1) 120.0
C(3) C(2) H(1) 120.0
C(2) C(3) H(2) 120.2
C(4) C(3) H(2) 120.2
C(3) C(4) H(3) 119.7
C(5) C(4) H(3) 119.7
C(4) C(5) H(4) 119.9
C(6) C(5) H(4) 119.9
N(1) C(7) H(5) 108.7
N(1) C(7) H(6) 108.7
C(6) C(7) H(5) 108.7
C(6) C(7) H(6) 108.7
H(5) C(7) H(6) 107.6
N(1) C(8) H(7) 109.3
N(1) C(8) H(8) 109.3
C(9) C(8) H(7) 109.3
C(9) C(8) H(8) 109.3
H(7) C(8) H(8) 108.0
C(9) C(10) H(9) 119.8
C(11) C(10) H(9) 119.8
C(10) C(11) H(10) 119.9
C(12) C(11) H(10) 119.9
C(11) C(12) H(11) 119.7
C(13) C(12) H(11) 119.7
C(12) C(13) H(12) 120.5
C(14) C(13) H(12) 120.5
C(15) C(16) H(13) 109.5
C(15) C(16) H(14) 109.5
C(15) C(16) H(15) 109.5
H(13) C(16) H(14) 109.5
H(13) C(16) H(15) 109.5
H(14) C(16) H(15) 109.5
C(15) C(17) H(16) 109.5
C(15) C(17) H(17) 109.5
C(15) C(17) H(18) 109.5
H(16) C(17) H(17) 109.5
H(16) C(17) H(18) 109.5
H(17) C(17) H(18) 109.5
C(15) C(18) H(19) 109.5
C(15) C(18) H(20) 109.5
C(15) C(18) H(21) 109.5
H(19) C(18) H(20) 109.5
H(19) C(18) H(21) 109.5
H(20) C(18) H(21) 109.5
Cl(1) C(19) H(22) 108.8
Cl(1) C(19) H(23) 108.8
Cl(2) C(19) H(22) 108.8
Cl(2) C(19) H(23) 108.8
H(22) C(19) H(23) 107.7

loop_
_geom_bond_atom_site_label_1
_geom_bond_atom_site_label_2
_geom_bond_distance
Bi(1) N(1) 2.386(4)
Bi(1) C(1) 2.214(5)
Bi(1) C(14) 2.232(5)
Cl(1) C(19) 1.732(10)
Cl(2) C(19) 1.708(10)
F(1) C(21) 1.352(6)
F(2) C(22) 1.346(7)
F(3) C(23) 1.340(6)
F(4) C(24) 1.344(6)
F(5) C(25) 1.350(6)
F(6) C(27) 1.363(6)
F(7) C(28) 1.339(6)
F(8) C(29) 1.344(7)
F(9) C(30) 1.357(7)
F(10) C(31) 1.351(7)
F(11) C(33) 1.349(7)
F(12) C(34) 1.336(8)
F(13) C(35) 1.341(8)
F(14) C(36) 1.341(7)
F(15) C(37) 1.353(7)
F(16) C(39) 1.362(6)
F(17) C(40) 1.349(6)
F(18) C(41) 1.342(7)
F(19) C(42) 1.346(7)
F(20) C(43) 1.362(6)
N(1) C(7) 1.505(7)
N(1) C(8) 1.504(7)
N(1) C(15) 1.541(7)
C(1) C(2) 1.395(8)
C(1) C(6) 1.389(8)
C(2) C(3) 1.384(10)
C(3) C(4) 1.383(10)
C(4) C(5) 1.395(9)
C(5) C(6) 1.396(9)
C(6) C(7) 1.514(8)
C(8) C(9) 1.506(8)
C(9) C(10) 1.386(8)
C(9) C(14) 1.394(8)
C(10) C(11) 1.378(9)
C(11) C(12) 1.379(10)
C(12) C(13) 1.388(9)
C(13) C(14) 1.393(8)
C(15) C(16) 1.509(8)
C(15) C(17) 1.518(9)
C(15) C(18) 1.533(9)
C(20) C(21) 1.387(8)
C(20) C(25) 1.396(8)
C(20) B(1) 1.655(8)
C(21) C(22) 1.384(8)
C(22) C(23) 1.384(8)
C(23) C(24) 1.370(8)
C(24) C(25) 1.389(8)
C(26) C(27) 1.383(8)
C(26) C(31) 1.386(8)
C(26) B(1) 1.660(8)
C(27) C(28) 1.383(8)
C(28) C(29) 1.377(9)
C(29) C(30) 1.362(9)
C(30) C(31) 1.387(8)
C(32) C(33) 1.396(8)
C(32) C(37) 1.390(8)
C(32) B(1) 1.642(8)
C(33) C(34) 1.377(9)
C(34) C(35) 1.376(10)
C(35) C(36) 1.375(10)
C(36) C(37) 1.380(9)
C(38) C(39) 1.380(7)
C(38) C(43) 1.388(8)
C(38) B(1) 1.655(8)
C(39) C(40) 1.373(8)
C(40) C(41) 1.380(8)
C(41) C(42) 1.371(8)
C(42) C(43) 1.374(8)
C(2) H(1) 0.950
C(3) H(2) 0.950
C(4) H(3) 0.950
C(5) H(4) 0.950
C(7) H(5) 0.990
C(7) H(6) 0.990
C(8) H(7) 0.990
C(8) H(8) 0.990
C(10) H(9) 0.950
C(11) H(10) 0.950
C(12) H(11) 0.950
C(13) H(12) 0.950
C(16) H(13) 0.980
C(16) H(14) 0.980
C(16) H(15) 0.980
C(17) H(16) 0.980
C(17) H(17) 0.980
C(17) H(18) 0.980
C(18) H(19) 0.980
C(18) H(20) 0.980
C(18) H(21) 0.980
C(19) H(22) 0.990
C(19) H(23) 0.990

loop_
_geom_contact_atom_site_label_1
_geom_contact_atom_site_label_2
_geom_contact_distance
Bi(1) Cl(1) 3.254(2)
Bi(1) Cl(2) 3.446(2)
